data_7045608
loop_
_publ_author_name
'Andro\<s Dubraja, L'
'Juri\'c, M'
'Popovi\'c, J'
'Paji\'c, D'
'Krupskaya, Y.'
'Kataev, V.'
'B\>uchner, B'
'\<Zili\'c, D'

_publ_section_title
;
 Magneto-structural correlations in oxalate-bridged Sr(ii)Cr(iii)
 coordination polymers: structure, magnetization, X-band, and high-field
 ESR studies.
;
_journal_issue 11
_journal_name_full 'Dalton transactions (Cambridge, England : 2003)'
_journal_page_first 3992
_journal_page_last 4000
_journal_paper_doi 10.1039/c7dt04655c
_journal_volume 47
_journal_year 2018
_chemical_formula_sum 'C28 H28 Cr2 N4 O22 Sr'
_chemical_formula_weight 964.16
_space_group_crystal_system monoclinic
_space_group_IT_number 14
_space_group_name_Hall '-P 2ybc'
_space_group_name_H-M_alt 'P 1 21/c 1'
_symmetry_space_group_name_Hall '-P 2ybc'
_symmetry_space_group_name_H-M 'P 1 21/c 1'
_atom_sites_solution_hydrogens mixed
_audit_creation_method SHELXL-2017/1
_audit_update_record
;
2017-10-11 deposited with the CCDC.
2018-02-12 downloaded from the CCDC.
;
_cell_angle_alpha 90.000(5)
_cell_angle_beta 95.107(5)
_cell_angle_gamma 90.000(5)
_cell_formula_units_Z 4
_cell_length_a 11.756(5)
_cell_length_b 18.408(5)
_cell_length_c 16.529(5)
_cell_measurement_reflns_used 12333
_cell_measurement_temperature 105.5(7)
_cell_measurement_theta_max 75.6312
_cell_measurement_theta_min 3.5988
_cell_volume 3563(2)
_computing_cell_refinement
;
CrysAlisPro, Agilent Technologies,
Version 1.171.36.20 (release 27-06-2012 CrysAlis171 .NET)
(compiled Jul 11 2012,15:38:31)
;
_computing_data_collection
;
CrysAlisPro, Agilent Technologies,
Version 1.171.36.20 (release 27-06-2012 CrysAlis171 .NET)
(compiled Jul 11 2012,15:38:31)
;
_computing_data_reduction
;
CrysAlisPro, Agilent Technologies,
Version 1.171.36.20 (release 27-06-2012 CrysAlis171 .NET)
(compiled Jul 11 2012,15:38:31)
;
_computing_molecular_graphics 'Ortep-3 for Windows (Farrugia, 1997)'
_computing_publication_material 'WinGX publication routines (Farrugia, 1999)'
_computing_structure_refinement 'SHELXL-2017/1 (Sheldrick, 2017)'
_computing_structure_solution 'SIR92 (Altomare, 1994)'
_diffrn_ambient_temperature 105.5(7)
_diffrn_detector_area_resol_mean 10.4323
_diffrn_measured_fraction_theta_full 1.000
_diffrn_measured_fraction_theta_max 0.990
_diffrn_measurement_device_type 'Xcalibur, Ruby, Nova'
_diffrn_measurement_method '\w scans'
_diffrn_radiation_monochromator mirror
_diffrn_radiation_source 'Nova (Cu) X-ray Source'
_diffrn_radiation_type CuK\a
_diffrn_radiation_wavelength 1.54179
_diffrn_reflns_av_R_equivalents 0.0364
_diffrn_reflns_av_unetI/netI 0.0396
_diffrn_reflns_Laue_measured_fraction_full 1.000
_diffrn_reflns_Laue_measured_fraction_max 0.990
_diffrn_reflns_limit_h_max 12
_diffrn_reflns_limit_h_min -14
_diffrn_reflns_limit_k_max 23
_diffrn_reflns_limit_k_min -19
_diffrn_reflns_limit_l_max 19
_diffrn_reflns_limit_l_min -20
_diffrn_reflns_number 19801
_diffrn_reflns_point_group_measured_fraction_full 1.000
_diffrn_reflns_point_group_measured_fraction_max 0.990
_diffrn_reflns_theta_full 67.680
_diffrn_reflns_theta_max 75.810
_diffrn_reflns_theta_min 3.602
_exptl_absorpt_coefficient_mu 7.749
_exptl_absorpt_correction_T_max 1.00000
_exptl_absorpt_correction_T_min 0.51298
_exptl_absorpt_correction_type multi-scan
_exptl_absorpt_process_details
;
CrysAlisPro, Agilent Technologies,
Version 1.171.36.20 (release 27-06-2012 CrysAlis171 .NET)
(compiled Jul 11 2012,15:38:31)
Empirical absorption correction using spherical harmonics,
 implemented in SCALE3 ABSPACK scaling algorithm.
;
_exptl_crystal_colour red
_exptl_crystal_density_diffrn 1.798
_exptl_crystal_description stick
_exptl_crystal_F_000 1944
_exptl_crystal_preparation 'Magnetic properties'
_exptl_crystal_size_max 0.180
_exptl_crystal_size_mid 0.080
_exptl_crystal_size_min 0.050
_refine_diff_density_max 0.719
_refine_diff_density_min -1.137
_refine_diff_density_rms 0.100
_refine_ls_extinction_method none
_refine_ls_goodness_of_fit_ref 1.030
_refine_ls_hydrogen_treatment mixed
_refine_ls_matrix_type full
_refine_ls_number_parameters 557
_refine_ls_number_reflns 7362
_refine_ls_number_restraints 16
_refine_ls_restrained_S_all 1.030
_refine_ls_R_factor_all 0.0406
_refine_ls_R_factor_gt 0.0378
_refine_ls_shift/su_max 0.003
_refine_ls_shift/su_mean 0.000
_refine_ls_structure_factor_coef Fsqd
_refine_ls_weighting_details 'w=1/[\s^2^(Fo^2^)+(0.0664P)^2^+2.5779P] where P=(Fo^2^+2Fc^2^)/3'
_refine_ls_weighting_scheme calc
_refine_ls_wR_factor_gt 0.1031
_refine_ls_wR_factor_ref 0.1061
_reflns_Friedel_coverage 0.000
_reflns_number_gt 6918
_reflns_number_total 7362
_reflns_threshold_expression 'I > 2\s(I)'
_cod_data_source_file c7dt04655c2.cif
_cod_data_source_block shelx
_cod_depositor_comments 'Adding full bibliography for 7045608--7045609.cif.'
_cod_database_code 7045608
_shelx_shelxl_version_number 2017/1
_shelx_space_group_comment
;
The symmetry employed for this shelxl refinement is uniquely defined
by the following loop, which should always be used as a source of
symmetry information in preference to the above space-group names.
They are only intended as comments.
;

loop_
_space_group_symop_operation_xyz
'x, y, z'
'-x, y+1/2, -z+1/2'
'-x, -y, -z'
'x, -y-1/2, z-1/2'

loop_
_atom_site_label
_atom_site_type_symbol
_atom_site_fract_x
_atom_site_fract_y
_atom_site_fract_z
_atom_site_U_iso_or_equiv
_atom_site_adp_type
_atom_site_occupancy
_atom_site_site_symmetry_order
_atom_site_calc_flag
_atom_site_refinement_flags_posn
_atom_site_refinement_flags_adp
C1 C 0.4616(3) 0.42198(17) 0.86906(19) 0.0287(6) Uani 1 1 d . .
H1 H 0.419297 0.437081 0.820303 0.034 Uiso 1 1 calc R U
C2 C 0.5737(3) 0.4443(2) 0.8840(2) 0.0425(8) Uani 1 1 d . .
H2 H 0.608484 0.473800 0.845971 0.051 Uiso 1 1 calc R U
C3 C 0.6342(3) 0.4228(2) 0.9558(3) 0.0469(9) Uani 1 1 d . .
H3 H 0.711433 0.437316 0.967399 0.056 Uiso 1 1 calc R U
C4 C 0.5813(3) 0.37977(17) 1.0110(2) 0.0332(7) Uani 1 1 d . .
H4 H 0.621458 0.365133 1.060703 0.040 Uiso 1 1 calc R U
C5 C 0.4693(2) 0.35892(13) 0.99166(16) 0.0198(5) Uani 1 1 d . .
C6 C 0.4045(2) 0.31239(13) 1.04447(15) 0.0166(4) Uani 1 1 d . .
C7 C 0.4490(2) 0.28556(14) 1.11911(15) 0.0209(5) Uani 1 1 d . .
H7 H 0.524738 0.297115 1.140003 0.025 Uiso 1 1 calc R U
C8 C 0.3802(2) 0.24128(15) 1.16277(15) 0.0226(5) Uani 1 1 d . .
H8 H 0.408929 0.222298 1.214004 0.027 Uiso 1 1 calc R U
C9 C 0.2705(2) 0.22504(14) 1.13160(15) 0.0211(5) Uani 1 1 d . .
H9 H 0.223022 0.194594 1.160591 0.025 Uiso 1 1 calc R U
C10 C 0.2308(2) 0.25424(13) 1.05674(15) 0.0180(5) Uani 1 1 d . .
H10 H 0.154864 0.243947 1.035301 0.022 Uiso 1 1 calc R U
C11 C 0.4588(2) 0.91454(13) 0.88431(18) 0.0223(5) Uani 1 1 d . .
H11 H 0.421016 0.927718 0.833206 0.027 Uiso 1 1 calc R U
C12 C 0.5691(2) 0.93807(15) 0.9037(2) 0.0284(6) Uani 1 1 d . .
H12 H 0.606996 0.966756 0.866626 0.034 Uiso 1 1 calc R U
C13 C 0.6238(2) 0.91896(15) 0.9789(2) 0.0280(6) Uani 1 1 d . .
H13 H 0.700024 0.934288 0.993657 0.034 Uiso 1 1 calc R U
C14 C 0.5659(2) 0.87719(14) 1.03213(17) 0.0224(5) Uani 1 1 d . .
H14 H 0.601753 0.863990 1.083831 0.027 Uiso 1 1 calc R U
C15 C 0.4551(2) 0.85513(13) 1.00855(15) 0.0167(4) Uani 1 1 d . .
C16 C 0.3840(2) 0.81242(13) 1.06073(14) 0.0159(4) Uani 1 1 d . .
C17 C 0.4248(2) 0.78068(15) 1.13374(15) 0.0222(5) Uani 1 1 d . .
H17 H 0.503153 0.784581 1.152962 0.027 Uiso 1 1 calc R U
C18 C 0.3493(2) 0.74322(16) 1.17809(16) 0.0249(5) Uani 1 1 d . .
H18 H 0.375699 0.720615 1.227926 0.030 Uiso 1 1 calc R U
C19 C 0.2349(2) 0.73882(16) 1.14947(16) 0.0249(5) Uani 1 1 d . .
H19 H 0.181759 0.714117 1.179731 0.030 Uiso 1 1 calc R U
C20 C 0.1998(2) 0.77122(14) 1.07585(15) 0.0205(5) Uani 1 1 d . .
H20 H 0.121572 0.768531 1.056028 0.025 Uiso 1 1 calc R U
C21 C 0.1271(2) 0.46740(13) 0.89082(14) 0.0174(5) Uani 1 1 d . .
C22 C 0.1491(2) 0.44561(13) 0.80233(14) 0.0167(4) Uani 1 1 d . .
C23 C 0.0951(2) 0.23140(13) 0.84834(14) 0.0145(4) Uani 1 1 d . .
C24 C 0.21422(19) 0.20841(12) 0.82301(14) 0.0143(4) Uani 1 1 d . .
C25 C 0.1800(2) 0.70499(13) 0.85211(14) 0.0149(4) Uani 1 1 d . .
C26 C 0.0662(2) 0.74115(13) 0.87088(14) 0.0149(4) Uani 1 1 d . .
C27 C -0.1438(2) 0.47399(13) 0.62691(15) 0.0166(4) Uani 1 1 d . .
C28 C -0.1708(2) 0.43703(13) 0.70783(15) 0.0166(4) Uani 1 1 d . .
N1 N 0.41049(18) 0.37965(11) 0.92108(13) 0.0191(4) Uani 1 1 d . .
N2 N 0.29638(17) 0.29646(11) 1.01387(12) 0.0148(4) Uani 1 1 d . .
N3 N 0.40274(17) 0.87362(11) 0.93509(13) 0.0156(4) Uani 1 1 d . .
N4 N 0.27284(17) 0.80629(11) 1.03158(12) 0.0151(4) Uani 1 1 d . .
O1 O -0.1830(2) 0.57494(14) 0.88163(13) 0.0358(5) Uani 1 1 d D .
O2 O 0.17779(16) 0.42617(10) 0.94627(10) 0.0187(3) Uani 1 1 d . .
O3 O 0.06695(18) 0.51991(10) 0.90273(11) 0.0237(4) Uani 1 1 d . .
O4 O 0.10685(16) 0.48268(10) 0.74597(11) 0.0211(4) Uani 1 1 d . .
O5 O 0.21278(15) 0.38968(10) 0.79747(10) 0.0185(3) Uani 1 1 d . .
O6 O 0.09756(14) 0.29028(9) 0.89115(10) 0.0164(3) Uani 1 1 d . .
O7 O -0.01151(15) 0.69429(10) 0.67140(11) 0.0202(4) Uani 1 1 d . .
O8 O -0.22305(15) 0.65208(10) 0.71615(11) 0.0200(4) Uani 1 1 d D .
O9 O 0.29641(14) 0.25126(9) 0.84692(10) 0.0164(3) Uani 1 1 d . .
O10 O 0.27004(14) 0.74184(9) 0.87392(10) 0.0155(3) Uani 1 1 d . .
O11 O 0.17744(16) 0.64484(9) 0.81928(11) 0.0194(3) Uani 1 1 d . .
O12 O -0.02412(15) 0.71065(10) 0.85271(12) 0.0239(4) Uani 1 1 d . .
O13 O 0.07881(14) 0.80387(9) 0.90539(10) 0.0166(3) Uani 1 1 d . .
O14 O -0.22138(15) 0.37535(9) 0.69821(10) 0.0178(3) Uani 1 1 d . .
O15 O -0.14543(17) 0.46757(10) 0.77232(11) 0.0231(4) Uani 1 1 d . .
O16 O -0.09504(16) 0.53258(10) 0.62892(11) 0.0206(4) Uani 1 1 d . .
O17 O -0.17976(15) 0.43840(9) 0.56254(10) 0.0165(3) Uani 1 1 d . .
O18 O 0.79763(19) 0.04305(11) 0.88843(12) 0.0288(4) Uani 1 1 d D .
O19 O -0.0904(3) 0.3678(2) 0.9811(2) 0.0685(10) Uani 1 1 d G .
H191 H -0.038890 0.353182 0.952901 0.103 Uiso 1 1 d G U
H192 H -0.071037 0.410597 0.993379 0.103 Uiso 1 1 d G U
O20 O 0.0967(2) 0.10394(15) 0.02678(17) 0.0416(6) Uani 1 1 d D .
O21 O 0.64310(18) 0.42733(13) 0.25390(14) 0.0315(4) Uani 1 1 d D .
O22 O -0.40910(19) 0.55350(13) 0.73308(19) 0.0423(6) Uani 1 1 d D .
Cr1 Cr 0.24688(3) 0.33907(2) 0.90169(2) 0.01359(10) Uani 1 1 d . .
Cr2 Cr 0.23624(3) 0.84020(2) 0.91379(2) 0.01234(10) Uani 1 1 d . .
Sr1 Sr -0.03083(2) 0.58908(2) 0.77492(2) 0.01496(8) Uani 1 1 d . .
H18A H 0.818(3) 0.045(2) 0.9415(11) 0.039(11) Uiso 1 1 d D .
H18B H 0.837(3) 0.0099(18) 0.863(2) 0.043(11) Uiso 1 1 d D .
H21A H 0.689(3) 0.398(2) 0.230(2) 0.043(11) Uiso 1 1 d D .
H20B H 0.084(4) 0.091(3) -0.0246(14) 0.061(15) Uiso 1 1 d D .
H21B H 0.682(3) 0.433(2) 0.3021(16) 0.039(11) Uiso 1 1 d D .
H22B H -0.477(2) 0.566(3) 0.748(3) 0.081(19) Uiso 1 1 d D .
H22A H -0.356(3) 0.589(2) 0.742(3) 0.072(18) Uiso 1 1 d D .
H20A H 0.040(3) 0.128(2) 0.048(2) 0.036(10) Uiso 1 1 d D .
H1A H -0.166(4) 0.576(2) 0.9345(12) 0.049(13) Uiso 1 1 d D .
H1B H -0.181(7) 0.532(2) 0.858(4) 0.15(3) Uiso 1 1 d D .

loop_
_atom_site_aniso_label
_atom_site_aniso_U_11
_atom_site_aniso_U_22
_atom_site_aniso_U_33
_atom_site_aniso_U_23
_atom_site_aniso_U_13
_atom_site_aniso_U_12
C1 0.0253(14) 0.0314(13) 0.0293(14) 0.0095(12) 0.0019(11) -0.0050(11)
C2 0.0295(15) 0.053(2) 0.0449(19) 0.0239(16) -0.0002(14) -0.0172(15)
C3 0.0248(15) 0.056(2) 0.058(2) 0.0280(19) -0.0069(15) -0.0176(15)
C4 0.0239(14) 0.0363(15) 0.0380(16) 0.0141(13) -0.0059(12) -0.0082(12)
C5 0.0195(12) 0.0187(11) 0.0212(12) 0.0009(9) 0.0006(9) 0.0000(9)
C6 0.0168(11) 0.0180(10) 0.0150(11) -0.0017(9) 0.0006(9) 0.0023(9)
C7 0.0190(11) 0.0262(12) 0.0170(11) -0.0010(10) -0.0013(9) 0.0007(10)
C8 0.0247(13) 0.0300(13) 0.0130(11) 0.0033(10) 0.0018(9) 0.0054(11)
C9 0.0207(12) 0.0258(12) 0.0175(11) 0.0027(10) 0.0055(9) 0.0034(10)
C10 0.0184(11) 0.0208(11) 0.0153(11) 0.0005(9) 0.0043(9) 0.0019(9)
C11 0.0207(13) 0.0207(12) 0.0258(13) 0.0054(9) 0.0035(10) -0.0007(9)
C12 0.0230(13) 0.0251(13) 0.0377(16) 0.0085(11) 0.0061(11) -0.0036(11)
C13 0.0187(12) 0.0254(12) 0.0397(16) 0.0007(11) 0.0016(12) -0.0037(10)
C14 0.0184(11) 0.0234(12) 0.0248(13) -0.0007(10) -0.0020(10) -0.0002(10)
C15 0.0176(11) 0.0151(10) 0.0174(11) -0.0019(9) 0.0012(9) 0.0020(9)
C16 0.0168(11) 0.0185(10) 0.0121(10) -0.0020(8) -0.0002(8) 0.0037(9)
C17 0.0221(12) 0.0292(12) 0.0151(11) 0.0008(10) 0.0002(9) 0.0049(10)
C18 0.0239(13) 0.0364(14) 0.0146(11) 0.0071(10) 0.0030(10) 0.0053(11)
C19 0.0228(12) 0.0347(13) 0.0179(12) 0.0062(10) 0.0064(10) 0.0028(11)
C20 0.0198(11) 0.0254(12) 0.0166(11) 0.0048(10) 0.0038(9) 0.0020(10)
C21 0.0242(12) 0.0163(10) 0.0114(10) 0.0011(8) 0.0010(9) -0.0009(9)
C22 0.0203(11) 0.0171(10) 0.0129(10) 0.0000(8) 0.0026(9) -0.0008(9)
C23 0.0148(10) 0.0169(10) 0.0117(10) 0.0008(8) 0.0009(8) 0.0023(8)
C24 0.0135(10) 0.0155(10) 0.0139(10) 0.0004(8) 0.0016(8) 0.0018(8)
C25 0.0151(10) 0.0177(10) 0.0120(10) 0.0012(8) 0.0013(8) 0.0025(9)
C26 0.0149(10) 0.0173(10) 0.0123(10) -0.0011(8) 0.0006(8) 0.0019(9)
C27 0.0190(11) 0.0151(10) 0.0154(11) 0.0014(9) 0.0006(9) 0.0008(9)
C28 0.0184(11) 0.0161(10) 0.0155(11) 0.0000(9) 0.0021(9) -0.0010(9)
N1 0.0172(9) 0.0208(10) 0.0191(10) 0.0016(8) 0.0007(8) -0.0008(8)
N2 0.0159(9) 0.0160(8) 0.0125(9) -0.0005(7) 0.0008(7) 0.0016(7)
N3 0.0147(9) 0.0162(9) 0.0161(9) -0.0007(7) 0.0017(7) -0.0009(7)
N4 0.0147(9) 0.0175(9) 0.0132(9) 0.0001(7) 0.0018(7) 0.0010(7)
O1 0.0375(12) 0.0537(13) 0.0171(10) -0.0089(9) 0.0076(9) -0.0173(11)
O2 0.0255(9) 0.0172(7) 0.0132(8) -0.0001(6) 0.0016(7) 0.0024(7)
O3 0.0376(11) 0.0173(8) 0.0162(8) 0.0005(7) 0.0029(7) 0.0089(8)
O4 0.0273(9) 0.0230(8) 0.0131(8) 0.0024(7) 0.0024(7) 0.0033(7)
O5 0.0232(9) 0.0186(8) 0.0136(8) 0.0008(6) 0.0020(7) 0.0035(7)
O6 0.0158(8) 0.0177(7) 0.0158(8) -0.0040(6) 0.0018(6) 0.0018(6)
O7 0.0157(8) 0.0221(8) 0.0230(9) 0.0043(7) 0.0028(7) -0.0001(7)
O8 0.0197(8) 0.0182(8) 0.0228(9) 0.0034(7) 0.0054(7) -0.0033(7)
O9 0.0157(8) 0.0171(7) 0.0165(8) -0.0010(6) 0.0025(6) 0.0007(6)
O10 0.0145(7) 0.0160(7) 0.0159(8) -0.0020(6) 0.0014(6) -0.0002(6)
O11 0.0217(8) 0.0164(8) 0.0202(8) -0.0039(7) 0.0025(7) 0.0015(7)
O12 0.0165(8) 0.0255(9) 0.0300(10) -0.0115(8) 0.0039(7) -0.0028(7)
O13 0.0154(8) 0.0168(7) 0.0174(8) -0.0030(6) 0.0009(6) 0.0017(6)
O14 0.0223(8) 0.0174(8) 0.0137(8) 0.0000(6) 0.0015(6) -0.0043(7)
O15 0.0322(10) 0.0252(9) 0.0122(8) -0.0022(7) 0.0026(7) -0.0091(8)
O16 0.0268(9) 0.0174(8) 0.0172(8) 0.0017(7) 0.0004(7) -0.0051(7)
O17 0.0209(8) 0.0170(8) 0.0115(7) 0.0001(6) 0.0013(6) -0.0020(6)
O18 0.0394(11) 0.0305(10) 0.0167(9) -0.0032(8) 0.0043(8) 0.0076(9)
O19 0.0545(18) 0.077(2) 0.077(2) -0.0377(19) 0.0172(16) -0.0136(17)
O20 0.0260(11) 0.0534(13) 0.0449(14) -0.0266(12) 0.0005(10) 0.0063(10)
O21 0.0222(10) 0.0366(10) 0.0361(12) -0.0074(9) 0.0040(9) 0.0068(9)
O22 0.0245(10) 0.0302(11) 0.0741(18) 0.0108(11) 0.0150(11) -0.0021(9)
Cr1 0.01530(19) 0.01418(19) 0.01123(19) -0.00015(13) 0.00090(14) 0.00096(14)
Cr2 0.01340(19) 0.01283(18) 0.01080(18) -0.00009(13) 0.00106(14) 0.00042(13)
Sr1 0.01787(13) 0.01328(12) 0.01341(12) 0.00003(7) -0.00040(9) -0.00058(7)

loop_
_atom_type_symbol
_atom_type_description
_atom_type_scat_dispersion_real
_atom_type_scat_dispersion_imag
_atom_type_scat_source
C C 0.0181 0.0091 'International Tables Vol C Tables 4.2.6.8 and 6.1.1.4'
H H 0.0000 0.0000 'International Tables Vol C Tables 4.2.6.8 and 6.1.1.4'
N N 0.0311 0.0180 'International Tables Vol C Tables 4.2.6.8 and 6.1.1.4'
O O 0.0492 0.0322 'International Tables Vol C Tables 4.2.6.8 and 6.1.1.4'
Cr Cr -0.1635 2.4439 'International Tables Vol C Tables 4.2.6.8 and 6.1.1.4'
Sr Sr -0.3528 1.8200 'International Tables Vol C Tables 4.2.6.8 and 6.1.1.4'

loop_
_geom_angle_atom_site_label_1
_geom_angle_atom_site_label_2
_geom_angle_atom_site_label_3
_geom_angle
_geom_angle_site_symmetry_1
_geom_angle_site_symmetry_3
N1 C1 C2 122.2(3) . .
C1 C2 C3 118.4(3) . .
C2 C3 C4 119.9(3) . .
C5 C4 C3 118.5(3) . .
N1 C5 C4 121.5(2) . .
N1 C5 C6 114.8(2) . .
C4 C5 C6 123.7(2) . .
N2 C6 C7 121.4(2) . .
N2 C6 C5 114.8(2) . .
C7 C6 C5 123.8(2) . .
C6 C7 C8 118.6(2) . .
C9 C8 C7 120.0(2) . .
C8 C9 C10 118.5(2) . .
N2 C10 C9 122.1(2) . .
N3 C11 C12 122.3(3) . .
C11 C12 C13 118.6(3) . .
C14 C13 C12 119.4(3) . .
C15 C14 C13 119.0(3) . .
N3 C15 C14 121.3(2) . .
N3 C15 C16 114.9(2) . .
C14 C15 C16 123.9(2) . .
N4 C16 C17 121.4(2) . .
N4 C16 C15 114.4(2) . .
C17 C16 C15 124.2(2) . .
C18 C17 C16 118.8(2) . .
C17 C18 C19 119.7(2) . .
C20 C19 C18 118.6(2) . .
N4 C20 C19 122.1(2) . .
O3 C21 O2 125.9(2) . .
O3 C21 C22 120.0(2) . .
O2 C21 C22 114.1(2) . .
O3 C21 Sr1 43.46(12) . .
O2 C21 Sr1 169.15(17) . .
C22 C21 Sr1 76.60(13) . .
O4 C22 O5 126.9(2) . .
O4 C22 C21 118.7(2) . .
O5 C22 C21 114.4(2) . .
O4 C22 Sr1 42.05(12) . .
O5 C22 Sr1 168.60(17) . .
C21 C22 Sr1 76.79(13) . .
O7 C23 O6 126.6(2) 2_546 .
O7 C23 C24 120.0(2) 2_546 .
O6 C23 C24 113.5(2) . .
O7 C23 Sr1 42.94(12) 2_546 2_546
O6 C23 Sr1 167.74(16) . 2_546
C24 C23 Sr1 77.53(12) . 2_546
O8 C24 O9 125.7(2) 2_546 .
O8 C24 C23 119.4(2) 2_546 .
O9 C24 C23 114.9(2) . .
O8 C24 Sr1 44.17(12) 2_546 2_546
O9 C24 Sr1 167.53(16) . 2_546
C23 C24 Sr1 75.82(12) . 2_546
O11 C25 O10 126.0(2) . .
O11 C25 C26 119.1(2) . .
O10 C25 C26 115.0(2) . .
O12 C26 O13 125.9(2) . .
O12 C26 C25 120.2(2) . .
O13 C26 C25 113.9(2) . .
O12 C26 Sr1 41.16(12) . .
O13 C26 Sr1 166.71(16) . .
C25 C26 Sr1 79.11(13) . .
O16 C27 O17 126.2(2) . .
O16 C27 C28 119.6(2) . .
O17 C27 C28 114.2(2) . .
O16 C27 Sr1 43.98(12) . .
O17 C27 Sr1 170.17(16) . .
C28 C27 Sr1 75.63(13) . .
O15 C28 O14 126.2(2) . .
O15 C28 C27 119.8(2) . .
O14 C28 C27 114.0(2) . .
O15 C28 Sr1 42.07(12) . .
O14 C28 Sr1 167.89(17) . .
C27 C28 Sr1 77.87(13) . .
C1 N1 C5 119.4(2) . .
C1 N1 Cr1 125.1(2) . .
C5 N1 Cr1 115.39(17) . .
C10 N2 C6 119.4(2) . .
C10 N2 Cr1 124.74(17) . .
C6 N2 Cr1 115.81(16) . .
C11 N3 C15 119.5(2) . .
C11 N3 Cr2 125.04(18) . .
C15 N3 Cr2 115.41(16) . .
C20 N4 C16 119.3(2) . .
C20 N4 Cr2 124.96(17) . .
C16 N4 Cr2 115.17(16) . .
C21 O2 Cr1 113.07(15) . .
C21 O3 Sr1 117.95(16) . .
C22 O4 Sr1 119.66(15) . .
C22 O5 Cr1 113.62(15) . .
C23 O6 Cr1 114.07(15) . .
C23 O7 Sr1 118.52(15) 2_556 .
C24 O8 Sr1 116.91(15) 2_556 .
C24 O9 Cr1 113.69(15) . .
C25 O10 Cr2 113.13(15) . .
C25 O11 Sr1 116.64(15) . .
C26 O12 Sr1 120.78(16) . .
C26 O13 Cr2 114.04(15) . .
C28 O14 Cr2 114.28(15) . 2_546
C28 O15 Sr1 119.70(16) . .
C27 O16 Sr1 117.54(16) . .
C27 O17 Cr2 113.13(15) . 2_546
O6 Cr1 O9 83.24(7) . .
O6 Cr1 O5 91.61(8) . .
O9 Cr1 O5 91.82(8) . .
O6 Cr1 O2 90.59(8) . .
O9 Cr1 O2 172.04(8) . .
O5 Cr1 O2 83.31(8) . .
O6 Cr1 N2 94.86(8) . .
O9 Cr1 N2 91.73(8) . .
O5 Cr1 N2 172.95(8) . .
O2 Cr1 N2 93.80(8) . .
O6 Cr1 N1 173.09(8) . .
O9 Cr1 N1 93.39(8) . .
O5 Cr1 N1 94.53(8) . .
O2 Cr1 N1 93.27(8) . .
N2 Cr1 N1 79.18(9) . .
O14 Cr2 O13 92.38(8) 2_556 .
O14 Cr2 O17 83.19(7) 2_556 2_556
O13 Cr2 O17 89.68(7) . 2_556
O14 Cr2 O10 89.49(7) 2_556 .
O13 Cr2 O10 83.15(7) . .
O17 Cr2 O10 169.54(7) 2_556 .
O14 Cr2 N3 93.83(8) 2_556 .
O13 Cr2 N3 173.78(8) . .
O17 Cr2 N3 91.37(8) 2_556 .
O10 Cr2 N3 96.58(8) . .
O14 Cr2 N4 172.94(8) 2_556 .
O13 Cr2 N4 94.60(8) . .
O17 Cr2 N4 97.82(7) 2_556 .
O10 Cr2 N4 90.36(8) . .
N3 Cr2 N4 79.18(8) . .
O12 Sr1 O7 71.46(7) . .
O12 Sr1 O15 138.15(6) . .
O7 Sr1 O15 134.50(6) . .
O12 Sr1 O4 138.60(6) . .
O7 Sr1 O4 110.19(6) . .
O15 Sr1 O4 71.44(7) . .
O12 Sr1 O1 75.18(7) . .
O7 Sr1 O1 128.08(7) . .
O15 Sr1 O1 63.00(7) . .
O4 Sr1 O1 121.15(7) . .
O12 Sr1 O3 91.59(6) . .
O7 Sr1 O3 145.69(6) . .
O15 Sr1 O3 77.71(6) . .
O4 Sr1 O3 63.40(6) . .
O1 Sr1 O3 71.93(8) . .
O12 Sr1 O8 77.87(6) . .
O7 Sr1 O8 63.58(6) . .
O15 Sr1 O8 86.95(6) . .
O4 Sr1 O8 141.64(6) . .
O1 Sr1 O8 71.37(7) . .
O3 Sr1 O8 143.28(6) . .
O12 Sr1 O16 141.37(6) . .
O7 Sr1 O16 74.38(6) . .
O15 Sr1 O16 63.13(6) . .
O4 Sr1 O16 70.90(6) . .
O1 Sr1 O16 114.33(7) . .
O3 Sr1 O16 127.03(6) . .
O8 Sr1 O16 71.10(6) . .
O12 Sr1 O11 63.07(6) . .
O7 Sr1 O11 76.44(6) . .
O15 Sr1 O11 141.81(6) . .
O4 Sr1 O11 76.87(6) . .
O1 Sr1 O11 120.65(7) . .
O3 Sr1 O11 69.26(6) . .
O8 Sr1 O11 131.16(6) . .
O16 Sr1 O11 124.76(6) . .
O12 Sr1 C23 67.74(6) . 2_556
O7 Sr1 C23 18.54(6) . 2_556
O15 Sr1 C23 124.75(6) . 2_556
O4 Sr1 C23 125.63(6) . 2_556
O1 Sr1 C23 110.69(7) . 2_556
O3 Sr1 C23 156.71(6) . 2_556
O8 Sr1 C23 45.41(5) . 2_556
O16 Sr1 C23 74.11(6) . 2_556
O11 Sr1 C23 91.01(6) . 2_556
O12 Sr1 C26 18.06(6) . .
O7 Sr1 C26 69.26(6) . .
O15 Sr1 C26 150.84(6) . .
O4 Sr1 C26 121.37(6) . .
O1 Sr1 C26 89.33(7) . .
O3 Sr1 C26 85.35(6) . .
O8 Sr1 C26 92.91(6) . .
O16 Sr1 C26 143.64(5) . .
O11 Sr1 C26 45.07(5) . .
C23 Sr1 C26 71.70(6) 2_556 .
O12 Sr1 C28 150.91(6) . .
O7 Sr1 C28 117.88(6) . .
O15 Sr1 C28 18.23(6) . .
O4 Sr1 C28 67.09(6) . .
O1 Sr1 C28 78.37(7) . .
O3 Sr1 C28 91.59(6) . .
O8 Sr1 C28 82.41(6) . .
O16 Sr1 C28 44.97(5) . .
O11 Sr1 C28 143.87(6) . .
C23 Sr1 C28 111.69(6) 2_556 .
C26 Sr1 C28 167.67(6) . .

loop_
_geom_bond_atom_site_label_1
_geom_bond_atom_site_label_2
_geom_bond_distance
_geom_bond_site_symmetry_2
C1 N1 1.341(4) .
C1 C2 1.382(4) .
C2 C3 1.386(5) .
C3 C4 1.395(5) .
C4 C5 1.381(4) .
C5 N1 1.357(3) .
C5 C6 1.482(3) .
C6 N2 1.357(3) .
C6 C7 1.387(3) .
C7 C8 1.394(4) .
C8 C9 1.379(4) .
C9 C10 1.391(4) .
C10 N2 1.340(3) .
C11 N3 1.343(3) .
C11 C12 1.378(4) .
C12 C13 1.392(5) .
C13 C14 1.391(4) .
C14 C15 1.387(4) .
C15 N3 1.355(3) .
C15 C16 1.480(3) .
C16 N4 1.357(3) .
C16 C17 1.387(3) .
C17 C18 1.384(4) .
C18 C19 1.388(4) .
C19 C20 1.385(4) .
C20 N4 1.342(3) .
C21 O3 1.224(3) .
C21 O2 1.294(3) .
C21 C22 1.560(3) .
C21 Sr1 3.391(3) .
C22 O4 1.224(3) .
C22 O5 1.280(3) .
C22 Sr1 3.389(3) .
C23 O7 1.217(3) 2_546
C23 O6 1.293(3) .
C23 C24 1.556(3) .
C23 Sr1 3.363(2) 2_546
C24 O8 1.232(3) 2_546
C24 O9 1.282(3) .
C24 Sr1 3.387(2) 2_546
C25 O11 1.232(3) .
C25 O10 1.281(3) .
C25 C26 1.551(3) .
C26 O12 1.215(3) .
C26 O13 1.290(3) .
C26 Sr1 3.366(2) .
C27 O16 1.220(3) .
C27 O17 1.288(3) .
C27 C28 1.558(3) .
C27 Sr1 3.414(3) .
C28 O15 1.218(3) .
C28 O14 1.285(3) .
C28 Sr1 3.383(3) .
N1 Cr1 2.062(2) .
N2 Cr1 2.049(2) .
N3 Cr2 2.052(2) .
N4 Cr2 2.053(2) .
O1 Sr1 2.634(2) .
O2 Cr1 1.9698(18) .
O3 Sr1 2.6408(19) .
O4 Sr1 2.6120(19) .
O5 Cr1 1.9681(18) .
O6 Cr1 1.9657(19) .
O7 Sr1 2.6075(18) .
O8 Sr1 2.647(2) .
O9 Cr1 1.9660(17) .
O10 Cr2 1.9791(17) .
O11 Sr1 2.696(2) .
O12 Sr1 2.5788(19) .
O13 Cr2 1.9611(19) .
O14 Cr2 1.9541(18) 2_546
O15 Sr1 2.6094(19) .
O16 Sr1 2.6741(19) .
O17 Cr2 1.9769(17) 2_546
